data_4501352
loop_
_publ_author_name
'Sekiya, Ryo'
'Nishikiori, Shin-ichi'

_publ_section_title
;
 Structural Extension from an Isonicotinic Acid Dimer to
 4-(4-Pyridyl)benzoic Acid (pybenH) Dimer: X-ray Crystal Structure
 Analysis and Inclusion Properties of a Hydrogen-Bonded Coordination
 Polymer [Ni(SCN)2(pybenH)2]\\infty
;
_journal_issue 12
_journal_name_full 'Crystal Growth &amp; Design'
_journal_page_first 5574
_journal_paper_doi 10.1021/cg201141k
_journal_volume 11
_journal_year 2011
_chemical_formula_moiety 'C26 H18 N4 Ni O4 S2, C7 H5'
_chemical_formula_sum 'C33 H23 N4 Ni O4 S2'
_chemical_formula_weight 662.4
_chemical_name_systematic
;
 ?
;
_space_group_IT_number 2
_symmetry_cell_setting triclinic
_symmetry_space_group_name_Hall '-P 1'
_symmetry_space_group_name_H-M 'P -1'
_atom_sites_solution_hydrogens geom
_atom_sites_solution_primary direct
_atom_sites_solution_secondary difmap
_audit_creation_date 2011-07-25T18:57:19-00:00
_audit_creation_method 'WinGX routine CIF_UPDATE'
_cell_angle_alpha 94.67(3)
_cell_angle_beta 47.86(2)
_cell_angle_gamma 109.29(3)
_cell_formula_units_Z 2
_cell_length_a 7.914(4)
_cell_length_b 10.998(7)
_cell_length_c 25.259(10)
_cell_measurement_reflns_used 4286
_cell_measurement_temperature 153(2)
_cell_measurement_theta_max 29.99
_cell_measurement_theta_min 3.01
_cell_volume 1507.5(15)
_computing_cell_refinement RAPID-AUTO
_computing_data_collection RAPID-AUTO
_computing_data_reduction RAPID-AUTO
_computing_structure_refinement 'SHELXL-97 (Sheldrick, 1997)'
_computing_structure_solution 'SHELXS-97 (Sheldrick, 1997)'
_diffrn_ambient_temperature 153(2)
_diffrn_measured_fraction_theta_full 0.991
_diffrn_measured_fraction_theta_max 0.965
_diffrn_measurement_device_type 'Rigaku Raxis Rapid'
_diffrn_measurement_method '\w scans'
_diffrn_radiation_monochromator graphite
_diffrn_radiation_probe x-ray
_diffrn_radiation_source 'sealed tube'
_diffrn_radiation_type MoK\a
_diffrn_radiation_wavelength 0.71073
_diffrn_reflns_av_R_equivalents 0.1594
_diffrn_reflns_av_unetI/netI 0.2767
_diffrn_reflns_limit_h_max 0
_diffrn_reflns_limit_h_min -11
_diffrn_reflns_limit_k_max 15
_diffrn_reflns_limit_k_min -14
_diffrn_reflns_limit_l_max 25
_diffrn_reflns_limit_l_min -35
_diffrn_reflns_number 16971
_diffrn_reflns_theta_full 25
_diffrn_reflns_theta_max 29.99
_diffrn_reflns_theta_min 3.02
_exptl_absorpt_coefficient_mu 0.827
_exptl_absorpt_correction_T_max 0.9598
_exptl_absorpt_correction_T_min 0.8389
_exptl_absorpt_correction_type empirical
_exptl_absorpt_process_details 'ABSCOR (Higashi, 1995)'
_exptl_crystal_colour green
_exptl_crystal_density_diffrn 1.459
_exptl_crystal_density_method 'not measured'
_exptl_crystal_description needle
_exptl_crystal_F_000 682
_exptl_crystal_size_max 0.22
_exptl_crystal_size_mid 0.05
_exptl_crystal_size_min 0.05
_refine_diff_density_max 0.986
_refine_diff_density_min -0.838
_refine_diff_density_rms 0.124
_refine_ls_extinction_method none
_refine_ls_goodness_of_fit_ref 0.887
_refine_ls_hydrogen_treatment constr
_refine_ls_matrix_type full
_refine_ls_number_parameters 388
_refine_ls_number_reflns 8489
_refine_ls_number_restraints 33
_refine_ls_restrained_S_all 0.885
_refine_ls_R_factor_all 0.245
_refine_ls_R_factor_gt 0.0847
_refine_ls_shift/su_max 0.000
_refine_ls_shift/su_mean 0.000
_refine_ls_structure_factor_coef Fsqd
_refine_ls_weighting_details 'calc w=1/[\s^2^(Fo^2^)+(0.0833P)^2^+0.0000P] where P=(Fo^2^+2Fc^2^)/3'
_refine_ls_weighting_scheme calc
_refine_ls_wR_factor_gt 0.1624
_refine_ls_wR_factor_ref 0.2143
_reflns_number_gt 3045
_reflns_number_total 8489
_reflns_threshold_expression >2sigma(I)
_cod_data_source_file cg201141k_si_002.cif
_cod_data_source_block diphenylacetylene
_cod_depositor_comments
;
The following automatic conversions were performed:

'_symmetry_cell_setting' value 'Triclinic' changed to 'triclinic'
according to /home/saulius/struct/CIF-dictionaries/cif_core.dic
dictionary named 'cif_core.dic' version 2.4.1 from
2010-06-29.

'_diffrn_radiation_probe' value 'X-ray' changed to
'x-ray' according to
/home/saulius/struct/CIF-dictionaries/cif_core.dic dictionary named
'cif_core.dic' version 2.4.1 from 2010-06-29.

Automatic conversion script
Id: cif_fix_values 1715 2011-07-08 13:25:40Z adriana 
;
_cod_original_cell_volume 1507.3(14)
_cod_database_code 4501352

loop_
_symmetry_equiv_pos_as_xyz
'x, y, z'
'-x, -y, -z'

loop_
_atom_site_label
_atom_site_type_symbol
_atom_site_fract_x
_atom_site_fract_y
_atom_site_fract_z
_atom_site_U_iso_or_equiv
_atom_site_adp_type
_atom_site_occupancy
_atom_site_symmetry_multiplicity
_atom_site_calc_flag
_atom_site_refinement_flags
_atom_site_disorder_assembly
_atom_site_disorder_group
C101 C -0.276(4) 0.534(2) 0.6070(9) 0.0530(13) Uani 0.5 1 d PU A -1
C102 C -0.496(3) 0.5583(15) 0.6464(8) 0.0530(13) Uani 0.5 1 d PU A -1
H102 H -0.5514 0.5638 0.6233 0.064 Uiso 0.5 1 calc PR A -1
C103 C -0.629(3) 0.5740(16) 0.7176(9) 0.0530(13) Uani 0.5 1 d PU A -1
H103 H -0.7728 0.5929 0.7432 0.064 Uiso 0.5 1 calc PR A -1
C104 C -0.549(3) 0.5615(16) 0.7514(10) 0.0530(13) Uani 0.5 1 d PU A -1
H104 H -0.6413 0.5722 0.8005 0.064 Uiso 0.5 1 calc PR A -1
C105 C -0.345(4) 0.5348(17) 0.7172(10) 0.0530(13) Uani 0.5 1 d PU A -1
H105 H -0.2952 0.5256 0.7415 0.064 Uiso 0.5 1 calc PR A -1
C106 C -0.206(4) 0.5209(16) 0.6425(9) 0.0530(13) Uani 0.5 1 d PU A -1
H106 H -0.0626 0.5022 0.6172 0.064 Uiso 0.5 1 calc PR A -1
C107 C -0.147(3) 0.5175(15) 0.5343(9) 0.0530(13) Uani 0.5 1 d PU A -1
C201 C 0.130(3) 0.4832(16) 0.3976(9) 0.0530(13) Uani 0.5 1 d PU A -1
C202 C 0.345(4) 0.4635(19) 0.3656(9) 0.0530(13) Uani 0.5 1 d PU A -1
H202 H 0.3854 0.4608 0.3933 0.064 Uiso 0.5 1 calc PR A -1
C203 C 0.507(4) 0.4473(16) 0.2901(10) 0.0530(13) Uani 0.5 1 d PU A -1
H203 H 0.6508 0.4319 0.2689 0.064 Uiso 0.5 1 calc PR A -1
C204 C 0.449(4) 0.4546(17) 0.2496(11) 0.0530(13) Uani 0.5 1 d PU A -1
H204 H 0.5528 0.4441 0.2003 0.064 Uiso 0.5 1 calc PR A -1
C205 C 0.229(3) 0.4785(16) 0.2834(9) 0.0530(13) Uani 0.5 1 d PU A -1
H205 H 0.1874 0.4845 0.2563 0.064 Uiso 0.5 1 calc PR A -1
C206 C 0.078(3) 0.4926(15) 0.3560(8) 0.0530(13) Uani 0.5 1 d PU A -1
H206 H -0.065 0.5092 0.3775 0.064 Uiso 0.5 1 calc PR A -1
C207 C -0.017(3) 0.5021(16) 0.4720(9) 0.061(4) Uani 0.5 1 d PU A -1
C1 C 0.2881(11) 0.5636(6) -0.0581(4) 0.0336(16) Uani 1 1 d . . .
C2 C -0.2910(10) 0.9355(6) 0.0588(3) 0.0246(13) Uani 1 1 d . . .
C11 C -0.1645(12) 0.7656(6) 0.9353(4) 0.0344(16) Uani 1 1 d . . .
H11 H -0.3204 0.741 0.9839 0.041 Uiso 1 1 calc R . .
C12 C -0.1503(11) 0.7873(7) 0.8789(4) 0.0333(16) Uani 1 1 d . . .
H12 H -0.2954 0.7784 0.8901 0.04 Uiso 1 1 calc R . .
C13 C 0.0702(11) 0.8215(7) 0.8066(3) 0.0360(17) Uani 1 1 d . . .
C14 C 0.2778(13) 0.8330(10) 0.7950(4) 0.066(3) Uani 1 1 d . . .
H14 H 0.4352 0.8549 0.7471 0.08 Uiso 1 1 calc R . .
C15 C 0.2470(12) 0.8122(9) 0.8542(4) 0.061(3) Uani 1 1 d . . .
H15 H 0.3887 0.8227 0.8453 0.073 Uiso 1 1 calc R . .
C16 C 0.0919(12) 0.8414(7) 0.7443(4) 0.0381(18) Uani 1 1 d . . .
C17 C -0.0805(11) 0.8772(7) 0.7548(3) 0.0346(16) Uani 1 1 d . . .
H17 H -0.2042 0.8947 0.8006 0.042 Uiso 1 1 calc R . .
C18 C -0.0730(12) 0.8878(7) 0.6986(3) 0.0355(16) Uani 1 1 d . . .
H18 H -0.1949 0.9097 0.707 0.043 Uiso 1 1 calc R . .
C19 C 0.1083(11) 0.8668(6) 0.6309(3) 0.0297(14) Uani 1 1 d . . .
C20 C 0.2867(12) 0.8352(8) 0.6185(4) 0.0419(18) Uani 1 1 d . . .
H20 H 0.4129 0.8205 0.572 0.05 Uiso 1 1 calc R . .
C21 C 0.2792(13) 0.8251(8) 0.6745(4) 0.047(2) Uani 1 1 d . . .
H21 H 0.4053 0.8066 0.6651 0.056 Uiso 1 1 calc R . .
C22 C 0.1014(12) 0.8681(6) 0.5732(3) 0.0317(15) Uani 1 1 d . . .
C31 C -0.1224(12) 0.8152(7) 0.1548(4) 0.0371(17) Uani 1 1 d . . .
H31 H -0.2052 0.8607 0.1545 0.044 Uiso 1 1 calc R . .
C32 C -0.1320(12) 0.8199(7) 0.2116(4) 0.0378(17) Uani 1 1 d . . .
H32 H -0.2208 0.8657 0.2489 0.045 Uiso 1 1 calc R . .
C33 C -0.0092(11) 0.7564(6) 0.2132(3) 0.0277(14) Uani 1 1 d . . .
C34 C 0.1158(12) 0.6907(8) 0.1561(3) 0.0432(19) Uani 1 1 d . . .
H34 H 0.2059 0.6477 0.154 0.052 Uiso 1 1 calc R . .
C35 C 0.1080(12) 0.6884(7) 0.1033(3) 0.0362(17) Uani 1 1 d . . .
H35 H 0.1876 0.6393 0.0669 0.043 Uiso 1 1 calc R . .
C36 C -0.0048(11) 0.7672(7) 0.2720(3) 0.0305(15) Uani 1 1 d . . .
C37 C -0.2027(12) 0.7678(7) 0.3430(3) 0.0353(16) Uani 1 1 d . . .
H37 H -0.352 0.7563 0.3563 0.042 Uiso 1 1 calc R . .
C38 C -0.1914(12) 0.7845(6) 0.3959(3) 0.0329(15) Uani 1 1 d . . .
H38 H -0.3308 0.7846 0.4443 0.04 Uiso 1 1 calc R . .
C39 C 0.0278(12) 0.8012(7) 0.3771(3) 0.0362(16) Uani 1 1 d . . .
C40 C 0.2224(13) 0.7965(9) 0.3067(4) 0.060(3) Uani 1 1 d . . .
H40 H 0.3709 0.8063 0.2936 0.072 Uiso 1 1 calc R . .
C41 C 0.2106(13) 0.7781(10) 0.2542(4) 0.063(3) Uani 1 1 d . . .
H41 H 0.3471 0.7729 0.2066 0.076 Uiso 1 1 calc R . .
C42 C 0.0498(12) 0.8244(7) 0.4313(4) 0.0365(16) Uani 1 1 d . . .
N1 N 0.2173(9) 0.6480(5) -0.0389(3) 0.0344(14) Uani 1 1 d . . .
N2 N -0.2154(8) 0.8641(5) 0.0618(3) 0.0252(11) Uani 1 1 d . . .
N11 N 0.0283(9) 0.7776(6) 0.9248(3) 0.0355(14) Uani 1 1 d . . .
N31 N -0.0059(8) 0.7518(5) 0.1000(3) 0.0239(11) Uani 1 1 d . . .
O11 O -0.0787(8) 0.8804(5) 0.5884(2) 0.0374(11) Uani 1 1 d . . .
O12 O 0.2846(8) 0.8546(5) 0.5096(2) 0.0475(13) Uani 1 1 d . . .
H12A H 0.2636 0.8567 0.4813 0.071 Uiso 1 1 calc R . .
O31 O -0.1404(8) 0.8249(5) 0.4968(2) 0.0443(13) Uani 1 1 d . . .
H31A H -0.1056 0.8389 0.5222 0.066 Uiso 1 1 calc R . .
O32 O 0.2518(9) 0.8421(6) 0.4116(3) 0.0547(15) Uani 1 1 d . . .
S1 S 0.3911(3) 0.44096(18) -0.08502(10) 0.0389(5) Uani 1 1 d . . .
S2 S -0.3935(3) 1.03385(17) 0.05116(9) 0.0282(4) Uani 1 1 d . . .
Ni1 Ni 0.00861(15) 0.75943(9) 0.01303(5) 0.0260(2) Uani 1 1 d . . .

loop_
_atom_site_aniso_label
_atom_site_aniso_U_11
_atom_site_aniso_U_22
_atom_site_aniso_U_33
_atom_site_aniso_U_23
_atom_site_aniso_U_13
_atom_site_aniso_U_12
C101 0.071(5) 0.041(2) 0.045(3) -0.007(2) -0.041(4) 0.016(3)
C102 0.071(5) 0.041(2) 0.045(3) -0.007(2) -0.041(4) 0.016(3)
C103 0.071(5) 0.041(2) 0.045(3) -0.007(2) -0.041(4) 0.016(3)
C104 0.071(5) 0.041(2) 0.045(3) -0.007(2) -0.041(4) 0.016(3)
C105 0.071(5) 0.041(2) 0.045(3) -0.007(2) -0.041(4) 0.016(3)
C106 0.071(5) 0.041(2) 0.045(3) -0.007(2) -0.041(4) 0.016(3)
C107 0.071(5) 0.041(2) 0.045(3) -0.007(2) -0.041(4) 0.016(3)
C201 0.071(5) 0.041(2) 0.045(3) -0.007(2) -0.041(4) 0.016(3)
C202 0.071(5) 0.041(2) 0.045(3) -0.007(2) -0.041(4) 0.016(3)
C203 0.071(5) 0.041(2) 0.045(3) -0.007(2) -0.041(4) 0.016(3)
C204 0.071(5) 0.041(2) 0.045(3) -0.007(2) -0.041(4) 0.016(3)
C205 0.071(5) 0.041(2) 0.045(3) -0.007(2) -0.041(4) 0.016(3)
C206 0.071(5) 0.041(2) 0.045(3) -0.007(2) -0.041(4) 0.016(3)
C207 0.078(11) 0.050(10) 0.045(7) -0.013(8) -0.043(8) 0.013(9)
C1 0.017(3) 0.032(4) 0.044(4) -0.017(3) -0.019(3) 0.006(3)
C2 0.022(3) 0.033(4) 0.028(3) -0.012(3) -0.021(3) 0.011(3)
C11 0.036(4) 0.040(4) 0.034(4) -0.019(3) -0.027(4) 0.017(3)
C12 0.022(3) 0.044(4) 0.043(4) -0.023(3) -0.024(3) 0.020(3)
C13 0.025(3) 0.062(5) 0.033(4) -0.029(4) -0.023(3) 0.024(3)
C14 0.031(4) 0.149(9) 0.031(4) -0.047(5) -0.022(4) 0.050(5)
C15 0.033(4) 0.145(9) 0.037(4) -0.052(5) -0.031(4) 0.055(5)
C16 0.038(4) 0.056(5) 0.041(4) -0.035(4) -0.033(4) 0.028(4)
C17 0.021(3) 0.057(5) 0.030(3) -0.023(3) -0.018(3) 0.022(3)
C18 0.029(4) 0.042(4) 0.034(4) -0.011(3) -0.022(3) 0.012(3)
C19 0.027(3) 0.032(4) 0.029(3) -0.007(3) -0.020(3) 0.007(3)
C20 0.037(4) 0.074(6) 0.033(4) -0.028(4) -0.027(4) 0.035(4)
C21 0.036(4) 0.085(6) 0.037(4) -0.031(4) -0.027(4) 0.038(4)
C22 0.032(4) 0.031(4) 0.024(3) -0.005(3) -0.017(3) 0.010(3)
C31 0.049(4) 0.051(5) 0.060(5) -0.041(4) -0.049(4) 0.043(4)
C32 0.039(4) 0.041(4) 0.050(4) -0.025(4) -0.034(4) 0.024(3)
C33 0.020(3) 0.031(4) 0.021(3) 0.000(3) -0.010(3) 0.008(3)
C34 0.033(4) 0.077(6) 0.017(3) -0.003(3) -0.009(3) 0.039(4)
C35 0.036(4) 0.044(5) 0.022(3) -0.004(3) -0.013(3) 0.027(4)
C36 0.030(4) 0.038(4) 0.021(3) -0.006(3) -0.015(3) 0.017(3)
C37 0.032(4) 0.044(4) 0.036(4) -0.017(3) -0.024(3) 0.019(3)
C38 0.034(4) 0.032(4) 0.026(3) -0.010(3) -0.018(3) 0.014(3)
C39 0.025(4) 0.059(5) 0.021(3) -0.003(3) -0.012(3) 0.020(3)
C40 0.040(4) 0.132(9) 0.026(4) -0.011(4) -0.023(4) 0.047(5)
C41 0.038(4) 0.135(9) 0.023(4) -0.009(5) -0.015(4) 0.051(5)
C42 0.032(4) 0.050(5) 0.028(4) -0.005(3) -0.018(3) 0.020(3)
N1 0.025(3) 0.025(3) 0.049(4) -0.020(3) -0.025(3) 0.010(3)
N2 0.015(3) 0.031(3) 0.023(3) -0.012(2) -0.011(2) 0.011(2)
N11 0.021(3) 0.060(4) 0.033(3) -0.028(3) -0.020(3) 0.023(3)
N31 0.023(3) 0.021(3) 0.031(3) -0.009(2) -0.019(3) 0.012(2)
O11 0.040(3) 0.049(3) 0.038(3) -0.014(2) -0.029(3) 0.026(2)
O12 0.040(3) 0.082(4) 0.028(3) -0.014(3) -0.024(3) 0.031(3)
O31 0.035(3) 0.078(4) 0.029(3) -0.013(3) -0.022(2) 0.030(3)
O32 0.038(3) 0.098(5) 0.035(3) -0.004(3) -0.024(3) 0.031(3)
S1 0.0258(9) 0.0337(11) 0.0550(12) -0.0256(9) -0.0250(9) 0.0197(8)
S2 0.0232(8) 0.0354(10) 0.0319(9) -0.0094(8) -0.0199(8) 0.0145(8)
Ni1 0.0247(5) 0.0302(5) 0.0334(5) -0.0187(4) -0.0220(4) 0.0176(4)

loop_
_atom_type_symbol
_atom_type_description
_atom_type_scat_dispersion_real
_atom_type_scat_dispersion_imag
_atom_type_scat_source
C C 0.003 0.002 'International Tables Vol C Tables 4.2.6.8 and 6.1.1.4'
H H 0 0 'International Tables Vol C Tables 4.2.6.8 and 6.1.1.4'
N N 0.006 0.003 'International Tables Vol C Tables 4.2.6.8 and 6.1.1.4'
O O 0.011 0.006 'International Tables Vol C Tables 4.2.6.8 and 6.1.1.4'
S S 0.125 0.123 'International Tables Vol C Tables 4.2.6.8 and 6.1.1.4'
Ni Ni 0.339 1.112 'International Tables Vol C Tables 4.2.6.8 and 6.1.1.4'

loop_
_geom_angle_atom_site_label_1
_geom_angle_atom_site_label_2
_geom_angle_atom_site_label_3
_geom_angle
_geom_angle_site_symmetry_1
_geom_angle_site_symmetry_3
C106 C101 C107 123(2) . .
C106 C101 C102 118.3(16) . .
C107 C101 C102 118.7(19) . .
C103 C102 C101 120.8(17) . .
C102 C103 C104 118.9(19) . .
C105 C104 C103 122.8(18) . .
C104 C105 C106 117.4(18) . .
C101 C106 C105 122(2) . .
C207 C107 C101 172(2) . .
C206 C201 C202 119.4(16) . .
C206 C201 C207 123.7(19) . .
C202 C201 C207 116.7(18) . .
C201 C202 C203 120(2) . .
C204 C203 C202 119(2) . .
C203 C204 C205 119.2(18) . .
C206 C205 C204 119.5(17) . .
C201 C206 C205 122.1(18) . .
C107 C207 C201 177(2) . .
N1 C1 S1 179.1(6) . .
N2 C2 S2 177.4(5) . .
N11 C11 C12 123.2(6) . .
C13 C12 C11 121.7(6) . .
C12 C13 C14 115.2(6) . .
C12 C13 C16 123.4(5) . .
C14 C13 C16 121.4(6) . .
C15 C14 C13 119.0(6) . .
N11 C15 C14 124.9(6) . .
C17 C16 C21 117.4(6) . .
C17 C16 C13 119.7(6) . .
C21 C16 C13 123.0(6) . .
C16 C17 C18 120.5(6) . .
C19 C18 C17 121.0(6) . .
C18 C19 C20 119.5(6) . .
C18 C19 C22 120.0(6) . .
C20 C19 C22 120.3(6) . .
C19 C20 C21 119.4(6) . .
C20 C21 C16 122.1(6) . .
O11 C22 O12 123.7(6) . .
O11 C22 C19 119.5(6) . .
O12 C22 C19 116.8(6) . .
N31 C31 C32 125.6(5) . .
C31 C32 C33 118.8(6) . .
C32 C33 C34 116.7(6) . .
C32 C33 C36 119.6(6) . .
C34 C33 C36 123.7(6) . .
C35 C34 C33 120.1(6) . .
N31 C35 C34 124.2(6) . .
C37 C36 C41 117.9(6) . .
C37 C36 C33 123.2(6) . .
C41 C36 C33 118.9(5) . .
C36 C37 C38 122.4(6) . .
C37 C38 C39 119.4(6) . .
C40 C39 C38 118.0(6) . .
C40 C39 C42 121.1(6) . .
C38 C39 C42 120.9(6) . .
C39 C40 C41 122.8(6) . .
C40 C41 C36 119.4(6) . .
O32 C42 O31 123.0(6) . .
O32 C42 C39 118.8(6) . .
O31 C42 C39 118.3(6) . .
C1 N1 Ni1 165.5(5) . .
C2 N2 Ni1 150.9(5) . .
C11 N11 C15 116.0(6) . .
C11 N11 Ni1 122.7(4) . 1_556
C15 N11 Ni1 121.1(4) . 1_556
C31 N31 C35 114.6(5) . .
C31 N31 Ni1 121.9(4) . .
C35 N31 Ni1 123.4(4) . .
C1 S1 Ni1 101.6(2) . 2_565
C2 S2 Ni1 96.7(2) . 2_575
N1 Ni1 N2 175.0(2) . .
N1 Ni1 N31 92.9(2) . .
N2 Ni1 N31 91.25(19) . .
N1 Ni1 N11 89.0(2) . 1_554
N2 Ni1 N11 86.9(2) . 1_554
N31 Ni1 N11 177.1(2) . 1_554
N1 Ni1 S2 90.37(16) . 2_575
N2 Ni1 S2 92.60(15) . 2_575
N31 Ni1 S2 87.19(14) . 2_575
N11 Ni1 S2 90.64(16) 1_554 2_575
N1 Ni1 S1 92.68(16) . 2_565
N2 Ni1 S1 84.54(15) . 2_565
N31 Ni1 S1 90.27(15) . 2_565
N11 Ni1 S1 91.81(16) 1_554 2_565
S2 Ni1 S1 176.13(7) 2_575 2_565

loop_
_geom_bond_atom_site_label_1
_geom_bond_atom_site_label_2
_geom_bond_distance
_geom_bond_site_symmetry_2
C101 C106 1.36(3) .
C101 C107 1.41(2) .
C101 C102 1.43(3) .
C102 C103 1.38(2) .
C103 C104 1.40(2) .
C104 C105 1.36(3) .
C105 C106 1.44(2) .
C107 C207 1.209(19) .
C201 C206 1.38(2) .
C201 C202 1.41(3) .
C201 C207 1.45(2) .
C202 C203 1.46(2) .
C203 C204 1.39(2) .
C204 C205 1.45(3) .
C205 C206 1.40(2) .
C1 N1 1.147(8) .
C1 S1 1.667(7) .
C2 N2 1.167(7) .
C2 S2 1.640(6) .
C11 N11 1.321(7) .
C11 C12 1.387(8) .
C12 C13 1.387(9) .
C13 C14 1.424(9) .
C13 C16 1.490(9) .
C14 C15 1.368(10) .
C15 N11 1.362(8) .
C16 C17 1.393(9) .
C16 C21 1.398(9) .
C17 C18 1.393(8) .
C18 C19 1.377(9) .
C19 C20 1.386(9) .
C19 C22 1.497(8) .
C20 C21 1.387(9) .
C22 O11 1.257(7) .
C22 O12 1.297(7) .
C31 N31 1.345(7) .
C31 C32 1.382(9) .
C32 C33 1.392(9) .
C33 C34 1.402(9) .
C33 C36 1.503(8) .
C34 C35 1.374(9) .
C35 N31 1.355(8) .
C36 C37 1.381(8) .
C36 C41 1.403(9) .
C37 C38 1.392(8) .
C38 C39 1.402(9) .
C39 C40 1.379(9) .
C39 C42 1.483(9) .
C40 C41 1.384(9) .
C42 O32 1.258(7) .
C42 O31 1.291(7) .
N1 Ni1 2.029(5) .
N2 Ni1 2.043(5) .
N11 Ni1 2.148(5) 1_556
N31 Ni1 2.127(5) .
S1 Ni1 2.549(3) 2_565
S2 Ni1 2.544(3) 2_575
Ni1 N11 2.148(5) 1_554
Ni1 S2 2.544(3) 2_575
Ni1 S1 2.549(3) 2_565
